data_7057007
loop_
_publ_author_name
'Moreno-Alc\'antar, Guillermo'
'Romo-Islas, Guillermo'
'Flores-\'Alamo, Marcos'
'Torrens, Hugo'

_publ_section_title
;
 Aurophilicity vs. thiophilicity: directing the crystalline supramolecular
 arrangement in luminescent gold compounds
;
_journal_issue 10
_journal_name_full 'New Journal of Chemistry'
_journal_page_first 7845
_journal_paper_doi 10.1039/C7NJ04354F
_journal_volume 42
_journal_year 2018
_chemical_formula_moiety 'C40 H32 Au2 F6 P2 S2'
_chemical_formula_sum 'C40 H32 Au2 F6 P2 S2'
_chemical_formula_weight 1146.65
_space_group_IT_number 2
_space_group_name_Hall '-P 1'
_space_group_name_H-M_alt 'P -1'
_symmetry_cell_setting triclinic
_symmetry_Int_Tables_number 2
_symmetry_space_group_name_Hall '-P 1'
_symmetry_space_group_name_H-M 'P -1'
_atom_sites_solution_hydrogens geom
_audit_conform_dict_location ftp://ftp.iucr.org/pub/cif_core.dic
_audit_conform_dict_name cif_core.dic
_audit_conform_dict_version 2.4.3
_audit_creation_date 2017-08-31T18:20:50-00:00
_audit_creation_method 'WinGX routine CIF_UPDATE'
_audit_update_record
;
2017-11-07 deposited with the CCDC.
2018-02-12 downloaded from the CCDC.
;
_cell_angle_alpha 64.407(6)
_cell_angle_beta 77.001(5)
_cell_angle_gamma 83.625(4)
_cell_formula_units_Z 2
_cell_length_a 9.7553(4)
_cell_length_b 14.6526(8)
_cell_length_c 15.2724(10)
_cell_measurement_reflns_used 6892
_cell_measurement_temperature 130(2)
_cell_measurement_theta_max 29.4725
_cell_measurement_theta_min 3.5182
_cell_volume 1918.2(2)
_computing_cell_refinement
;
        CrysAlisPro, Agilent Technologies,
        Version 1.171.36.32 (release 02-08-2013 CrysAlis171 .NET)
        (compiled Aug  2 2013,16:46:58)
;
_computing_data_collection
;
        CrysAlisPro, Agilent Technologies,
        Version 1.171.36.32 (release 02-08-2013 CrysAlis171 .NET)
        (compiled Aug  2 2013,16:46:58)
;
_computing_data_reduction
;
        CrysAlisPro, Agilent Technologies,
        Version 1.171.36.32 (release 02-08-2013 CrysAlis171 .NET)
        (compiled Aug  2 2013,16:46:58)
;
_computing_molecular_graphics
;
          'Ortep-3 for Windows (Farrugia, 1997)'
      L. J. Farrugia, J. Appl. Crystallogr., 1997, 30, 565.
;
_computing_publication_material
;    
        'WinGX publication routines (Farrugia, 1999)'                 
    L. J. Farrugia, J. Appl. Crystallogr., 1999, 32, 837-838.
;
_computing_structure_refinement
;
      'SHELXS-2014 (Sheldrick, 2015)'
      Sheldrick, G. M. (2015). Acta Cryst. C71, 3--8.
;
_computing_structure_solution
;
      'SHELXS-2014 (Sheldrick, 2015)'
      Sheldrick, G. M. (2015). Acta Cryst. A71, 3--8.
;
_diffrn_ambient_temperature 130(2)
_diffrn_detector_area_resol_mean 10.4685
_diffrn_measured_fraction_theta_full 0.997
_diffrn_measured_fraction_theta_max 0.86
_diffrn_measurement_device_type 'Xcalibur, Atlas, Gemini'
_diffrn_measurement_method '\w scans'
_diffrn_orient_matrix_UB_11 0.0509921
_diffrn_orient_matrix_UB_12 -0.0384291
_diffrn_orient_matrix_UB_13 0.017395
_diffrn_orient_matrix_UB_21 -0.0066755
_diffrn_orient_matrix_UB_22 -0.0180781
_diffrn_orient_matrix_UB_23 -0.0350569
_diffrn_orient_matrix_UB_31 0.0540827
_diffrn_orient_matrix_UB_32 0.0328324
_diffrn_orient_matrix_UB_33 -0.0350401
_diffrn_radiation_monochromator graphite
_diffrn_radiation_type MoK\a
_diffrn_radiation_wavelength 0.71073
_diffrn_reflns_av_R_equivalents 0.0378
_diffrn_reflns_av_unetI/netI 0.0609
_diffrn_reflns_Laue_measured_fraction_full 0.997
_diffrn_reflns_Laue_measured_fraction_max 0.86
_diffrn_reflns_limit_h_max 13
_diffrn_reflns_limit_h_min -12
_diffrn_reflns_limit_k_max 20
_diffrn_reflns_limit_k_min -18
_diffrn_reflns_limit_l_max 20
_diffrn_reflns_limit_l_min -19
_diffrn_reflns_number 20777
_diffrn_reflns_point_group_measured_fraction_full 0.997
_diffrn_reflns_point_group_measured_fraction_max 0.86
_diffrn_reflns_theta_full 25.242
_diffrn_reflns_theta_max 29.473
_diffrn_reflns_theta_min 3.518
_exptl_absorpt_coefficient_mu 7.89
_exptl_absorpt_correction_T_max 0.395
_exptl_absorpt_correction_T_min 0.132
_exptl_absorpt_correction_type analytical
_exptl_absorpt_process_details
;
        CrysAlisPro, Agilent Technologies,
        Version 1.171.36.32 (release 02-08-2013 CrysAlis171 .NET)
        (compiled Aug  2 2013,16:46:58)
Analytical numeric absorption correction using a multifaceted crystal
                        model based on expressions derived by R.C. Clark & J.S.
        (Clark, R. C. & Reid, J. S. (1995). Acta Cryst. A51, 887-897)
;
_exptl_crystal_colour colourless
_exptl_crystal_density_diffrn 1.985
_exptl_crystal_description block
_exptl_crystal_F_000 1092
_exptl_crystal_size_max 0.48
_exptl_crystal_size_mid 0.18
_exptl_crystal_size_min 0.17
_refine_diff_density_max 1.932
_refine_diff_density_min -1.64
_refine_diff_density_rms 0.18
_refine_ls_extinction_method none
_refine_ls_goodness_of_fit_ref 1.057
_refine_ls_hydrogen_treatment constr
_refine_ls_matrix_type full
_refine_ls_number_parameters 469
_refine_ls_number_reflns 9176
_refine_ls_number_restraints 0
_refine_ls_restrained_S_all 1.057
_refine_ls_R_factor_all 0.0569
_refine_ls_R_factor_gt 0.0363
_refine_ls_shift/su_max 0.002
_refine_ls_shift/su_mean 0
_refine_ls_structure_factor_coef Fsqd
_refine_ls_weighting_details 'w=1/[\s^2^(Fo^2^)+(0.0374P)^2^+0.5914P] where P=(Fo^2^+2Fc^2^)/3'
_refine_ls_weighting_scheme calc
_refine_ls_wR_factor_gt 0.0787
_refine_ls_wR_factor_ref 0.0904
_reflns_Friedel_coverage 0
_reflns_number_gt 7042
_reflns_number_total 9176
_reflns_threshold_expression 'I > 2\s(I)'
_cod_data_source_file c7nj04354f2.cif
_cod_data_source_block 7-gmeauf3a3
_cod_depositor_comments 'Adding full bibliography for 7057004--7057010.cif.'
_cod_database_code 7057007
_shelx_estimated_absorpt_t_min 0.116
_shelx_estimated_absorpt_t_max 0.347

loop_
_symmetry_equiv_pos_as_xyz
'x, y, z'
'-x, -y, -z'

loop_
_atom_site_label
_atom_site_type_symbol
_atom_site_fract_x
_atom_site_fract_y
_atom_site_fract_z
_atom_site_U_iso_or_equiv
_atom_site_adp_type
_atom_site_occupancy
_atom_site_site_symmetry_order
_atom_site_calc_flag
_atom_site_refinement_flags_posn
_atom_site_refinement_flags_adp
C1 C 0.9057(5) 0.2676(4) -0.1156(4) 0.0259(12) Uani 1 1 d . .
C2 C 0.9296(6) 0.3058(4) -0.0496(4) 0.0261(12) Uani 1 1 d . .
H2 H 0.916583 0.263525 0.019398 0.031 Uiso 1 1 calc R U
C3 C 0.9719(6) 0.4047(4) -0.0855(5) 0.0299(13) Uani 1 1 d . .
H3 H 0.987364 0.429771 -0.040644 0.036 Uiso 1 1 calc R U
C4 C 0.9919(6) 0.4675(4) -0.1853(5) 0.0327(14) Uani 1 1 d . .
C5 C 1.0387(6) 0.5740(5) -0.2253(5) 0.0399(16) Uani 1 1 d . .
C6 C 0.9692(6) 0.4306(5) -0.2507(5) 0.0348(14) Uani 1 1 d . .
H6 H 0.982458 0.473675 -0.319472 0.042 Uiso 1 1 calc R U
C7 C 1.1691(5) 0.0254(4) 0.1959(4) 0.0238(12) Uani 1 1 d . .
H8A H 1.199387 0.005391 0.259474 0.029 Uiso 1 1 calc R U
H8B H 1.223688 -0.015854 0.162588 0.029 Uiso 1 1 calc R U
C8 C 1.1999(5) 0.1369(4) 0.1309(4) 0.0215(11) Uani 1 1 d . .
H9A H 1.136501 0.179037 0.159456 0.026 Uiso 1 1 calc R U
H9B H 1.182742 0.15498 0.063844 0.026 Uiso 1 1 calc R U
C9 C 0.9276(6) 0.3317(5) -0.2167(5) 0.0347(14) Uani 1 1 d . .
H7 H 0.913774 0.3073 -0.262397 0.042 Uiso 1 1 calc R U
C10 C 1.6004(6) -0.2010(4) 0.1709(4) 0.0254(12) Uani 1 1 d . .
C11 C 1.4630(6) -0.2067(5) 0.2198(5) 0.0404(16) Uani 1 1 d . .
H11 H 1.40662 -0.146847 0.206505 0.048 Uiso 1 1 calc R U
C12 C 1.4054(7) -0.2992(5) 0.2887(6) 0.053(2) Uani 1 1 d . .
H12 H 1.310833 -0.301692 0.323193 0.063 Uiso 1 1 calc R U
C13 C 1.4842(7) -0.3872(4) 0.3074(5) 0.0353(14) Uani 1 1 d . .
C14 C 1.4163(8) -0.4848(5) 0.3780(6) 0.0467(18) Uani 1 1 d . .
C15 C 1.6204(7) -0.3820(5) 0.2586(5) 0.0413(16) Uani 1 1 d . .
H15 H 1.675718 -0.442316 0.27164 0.05 Uiso 1 1 calc R U
C16 C 1.6797(7) -0.2906(4) 0.1905(5) 0.0374(15) Uani 1 1 d . .
H16 H 1.774706 -0.288655 0.156926 0.045 Uiso 1 1 calc R U
C17 C 1.4140(5) 0.2916(4) 0.0338(4) 0.0226(11) Uani 1 1 d . .
C18 C 1.5467(6) 0.3192(4) -0.0240(4) 0.0297(13) Uani 1 1 d . .
H18 H 1.620577 0.270011 -0.016403 0.036 Uiso 1 1 calc R U
C19 C 1.5725(6) 0.4184(5) -0.0930(5) 0.0348(14) Uani 1 1 d . .
H19 H 1.664446 0.437015 -0.131533 0.042 Uiso 1 1 calc R U
C20 C 1.4667(6) 0.4895(4) -0.1060(5) 0.0331(14) Uani 1 1 d . .
H20 H 1.485115 0.556992 -0.154017 0.04 Uiso 1 1 calc R U
C21 C 1.3332(6) 0.4637(4) -0.0499(5) 0.0345(14) Uani 1 1 d . .
H21 H 1.260043 0.51355 -0.058802 0.041 Uiso 1 1 calc R U
C22 C 1.3060(6) 0.3652(4) 0.0195(4) 0.0316(13) Uani 1 1 d . .
H22 H 1.213769 0.347361 0.057742 0.038 Uiso 1 1 calc R U
C23 C 1.3714(5) 0.1563(4) 0.2455(4) 0.0176(10) Uani 1 1 d . .
C24 C 1.4019(6) 0.0643(4) 0.3217(5) 0.0320(14) Uani 1 1 d . .
H24 H 1.440428 0.009006 0.306802 0.038 Uiso 1 1 calc R U
C25 C 1.3759(7) 0.0537(5) 0.4188(5) 0.0445(18) Uani 1 1 d . .
H25 H 1.392729 -0.009537 0.470555 0.053 Uiso 1 1 calc R U
C26 C 1.3257(7) 0.1348(6) 0.4400(5) 0.0472(18) Uani 1 1 d . .
H26 H 1.305875 0.126711 0.506751 0.057 Uiso 1 1 calc R U
C27 C 1.3040(7) 0.2272(6) 0.3661(5) 0.0438(17) Uani 1 1 d . .
H27 H 1.272629 0.283349 0.38132 0.053 Uiso 1 1 calc R U
C28 C 1.3280(6) 0.2387(5) 0.2682(5) 0.0361(15) Uani 1 1 d . .
H28 H 1.314739 0.303076 0.216761 0.043 Uiso 1 1 calc R U
C29 C 0.9586(6) -0.1304(4) 0.3101(4) 0.0234(12) Uani 1 1 d . .
C30 C 1.0521(6) -0.1825(4) 0.3732(4) 0.0297(13) Uani 1 1 d . .
H30 H 1.134776 -0.150358 0.368236 0.036 Uiso 1 1 calc R U
C31 C 1.0243(7) -0.2817(4) 0.4438(4) 0.0346(14) Uani 1 1 d . .
H31 H 1.08922 -0.317633 0.485465 0.042 Uiso 1 1 calc R U
C32 C 0.9030(7) -0.3274(5) 0.4529(4) 0.0349(14) Uani 1 1 d . .
H32 H 0.883522 -0.394357 0.501904 0.042 Uiso 1 1 calc R U
C33 C 0.8105(7) -0.2771(5) 0.3919(5) 0.0394(16) Uani 1 1 d . .
H33 H 0.726868 -0.309405 0.398998 0.047 Uiso 1 1 calc R U
C34 C 0.8374(6) -0.1794(4) 0.3198(4) 0.0319(13) Uani 1 1 d . .
H34 H 0.773238 -0.145648 0.276776 0.038 Uiso 1 1 calc R U
C35 C 0.9014(6) 0.0720(4) 0.2913(4) 0.0237(12) Uani 1 1 d . .
C36 C 0.7754(6) 0.1233(4) 0.2736(5) 0.0338(14) Uani 1 1 d . .
H36 H 0.731755 0.120426 0.225199 0.041 Uiso 1 1 calc R U
C37 C 0.7124(7) 0.1794(5) 0.3266(6) 0.0457(18) Uani 1 1 d . .
H37 H 0.6249 0.213222 0.315519 0.055 Uiso 1 1 calc R U
C38 C 0.7771(7) 0.1854(5) 0.3948(5) 0.0428(17) Uani 1 1 d . .
H38 H 0.735334 0.225347 0.429319 0.051 Uiso 1 1 calc R U
C39 C 0.9011(7) 0.1346(5) 0.4139(5) 0.0411(16) Uani 1 1 d . .
H39 H 0.944717 0.138532 0.461829 0.049 Uiso 1 1 calc R U
C40 C 0.9623(6) 0.0776(5) 0.3627(4) 0.0329(14) Uani 1 1 d . .
H40 H 1.047693 0.041573 0.376658 0.04 Uiso 1 1 calc R U
Au1 Au 0.90310(2) 0.05232(2) 0.07761(2) 0.02561(7) Uani 1 1 d . .
Au2 Au 1.53656(2) 0.04440(2) 0.09458(2) 0.02463(7) Uani 1 1 d . .
F1 F 0.9655(5) 0.6384(3) -0.2902(4) 0.0794(16) Uani 1 1 d . .
F2 F 1.0263(5) 0.6071(3) -0.1552(4) 0.0713(14) Uani 1 1 d . .
F3 F 1.1719(4) 0.5858(3) -0.2688(4) 0.0867(19) Uani 1 1 d . .
F4 F 1.3294(5) -0.5154(3) 0.3397(3) 0.0690(14) Uani 1 1 d . .
F5 F 1.3391(6) -0.4833(4) 0.4600(4) 0.0868(17) Uani 1 1 d . .
F6 F 1.5067(5) -0.5610(3) 0.4081(5) 0.100(2) Uani 1 1 d . .
P1 P 0.98151(15) 0.00046(10) 0.22007(11) 0.0236(3) Uani 1 1 d . .
P2 P 1.38499(14) 0.16172(10) 0.12274(11) 0.0232(3) Uani 1 1 d . .
S1 S 0.84811(15) 0.14433(10) -0.07802(11) 0.0266(3) Uani 1 1 d . .
S2 S 1.68295(14) -0.08713(10) 0.08155(11) 0.0270(3) Uani 1 1 d . .

loop_
_atom_site_aniso_label
_atom_site_aniso_U_11
_atom_site_aniso_U_22
_atom_site_aniso_U_33
_atom_site_aniso_U_23
_atom_site_aniso_U_13
_atom_site_aniso_U_12
C1 0.017(3) 0.027(3) 0.032(3) -0.013(2) -0.001(2) 0.002(2)
C2 0.026(3) 0.022(3) 0.024(3) -0.004(2) -0.004(2) -0.002(2)
C3 0.028(3) 0.027(3) 0.037(4) -0.016(3) -0.005(3) -0.001(2)
C4 0.024(3) 0.025(3) 0.038(4) -0.007(3) -0.004(3) 0.006(2)
C5 0.031(3) 0.027(3) 0.049(4) -0.011(3) 0.002(3) 0.004(3)
C6 0.030(3) 0.034(3) 0.026(4) -0.003(3) 0.000(3) -0.001(3)
C7 0.024(3) 0.020(3) 0.031(3) -0.012(2) -0.009(2) 0.001(2)
C8 0.018(3) 0.024(3) 0.028(3) -0.015(2) -0.002(2) -0.002(2)
C9 0.041(4) 0.035(3) 0.025(3) -0.009(3) -0.007(3) 0.000(3)
C10 0.026(3) 0.027(3) 0.027(3) -0.014(2) -0.006(2) -0.004(2)
C11 0.030(3) 0.027(3) 0.055(5) -0.014(3) 0.000(3) 0.004(2)
C12 0.028(3) 0.035(4) 0.078(6) -0.016(4) 0.010(3) -0.009(3)
C13 0.036(3) 0.029(3) 0.040(4) -0.013(3) -0.006(3) -0.007(3)
C14 0.051(4) 0.035(4) 0.048(5) -0.007(3) -0.014(4) -0.013(3)
C15 0.044(4) 0.028(3) 0.052(5) -0.016(3) -0.012(3) 0.002(3)
C16 0.031(3) 0.029(3) 0.051(4) -0.017(3) -0.003(3) -0.004(3)
C17 0.024(3) 0.020(3) 0.025(3) -0.011(2) -0.003(2) -0.002(2)
C18 0.030(3) 0.025(3) 0.032(4) -0.011(3) -0.005(3) 0.000(2)
C19 0.027(3) 0.036(3) 0.034(4) -0.010(3) 0.001(3) -0.007(3)
C20 0.036(3) 0.025(3) 0.034(4) -0.007(3) -0.007(3) -0.003(2)
C21 0.033(3) 0.026(3) 0.042(4) -0.011(3) -0.009(3) 0.005(2)
C22 0.027(3) 0.034(3) 0.030(4) -0.011(3) -0.002(2) -0.006(2)
C23 0.022(3) 0.021(3) 0.009(3) -0.004(2) -0.005(2) -0.001(2)
C24 0.031(3) 0.032(3) 0.036(4) -0.015(3) -0.010(3) -0.003(2)
C25 0.050(4) 0.045(4) 0.031(4) 0.001(3) -0.020(3) -0.018(3)
C26 0.036(4) 0.080(6) 0.031(4) -0.030(4) 0.004(3) -0.015(4)
C27 0.032(4) 0.065(5) 0.043(5) -0.034(4) -0.002(3) 0.000(3)
C28 0.034(3) 0.037(3) 0.039(4) -0.017(3) -0.005(3) -0.005(3)
C29 0.027(3) 0.024(3) 0.019(3) -0.011(2) 0.001(2) -0.003(2)
C30 0.036(3) 0.025(3) 0.029(3) -0.012(2) -0.006(3) -0.002(2)
C31 0.048(4) 0.030(3) 0.024(3) -0.009(3) -0.007(3) 0.000(3)
C32 0.050(4) 0.027(3) 0.021(3) -0.008(3) 0.002(3) -0.007(3)
C33 0.046(4) 0.032(3) 0.041(4) -0.014(3) -0.002(3) -0.018(3)
C34 0.030(3) 0.033(3) 0.031(4) -0.013(3) -0.002(3) -0.005(2)
C35 0.024(3) 0.018(3) 0.025(3) -0.007(2) 0.001(2) -0.007(2)
C36 0.031(3) 0.034(3) 0.040(4) -0.019(3) -0.004(3) -0.006(3)
C37 0.028(3) 0.040(4) 0.060(5) -0.020(4) 0.003(3) 0.005(3)
C38 0.050(4) 0.032(3) 0.041(4) -0.019(3) 0.015(3) -0.012(3)
C39 0.052(4) 0.039(4) 0.036(4) -0.019(3) -0.003(3) -0.011(3)
C40 0.036(3) 0.037(3) 0.027(3) -0.014(3) -0.001(3) -0.009(3)
Au1 0.02609(12) 0.02442(12) 0.02634(13) -0.00922(9) -0.00714(9) -0.00265(9)
Au2 0.02231(12) 0.02226(11) 0.02977(14) -0.01173(9) -0.00418(9) -0.00067(8)
F1 0.097(4) 0.027(2) 0.105(4) -0.003(2) -0.057(3) 0.005(2)
F2 0.102(4) 0.037(2) 0.073(3) -0.026(2) -0.001(3) -0.019(2)
F3 0.045(3) 0.030(2) 0.147(5) -0.026(3) 0.035(3) -0.0071(18)
F4 0.088(3) 0.055(3) 0.059(3) -0.009(2) -0.016(2) -0.046(2)
F5 0.131(5) 0.067(3) 0.049(3) -0.018(2) 0.018(3) -0.047(3)
F6 0.077(3) 0.036(2) 0.139(5) 0.016(3) -0.034(3) -0.009(2)
P1 0.0242(7) 0.0214(7) 0.0260(8) -0.0095(6) -0.0049(6) -0.0055(5)
P2 0.0192(7) 0.0223(7) 0.0273(8) -0.0101(6) -0.0025(6) -0.0026(5)
S1 0.0308(8) 0.0235(7) 0.0265(8) -0.0104(6) -0.0061(6) -0.0034(6)
S2 0.0237(7) 0.0276(7) 0.0311(8) -0.0142(6) -0.0038(6) -0.0006(5)

loop_
_atom_type_symbol
_atom_type_description
_atom_type_scat_dispersion_real
_atom_type_scat_dispersion_imag
_atom_type_scat_source
C C 0.0033 0.0016 'International Tables Vol C Tables 4.2.6.8 and 6.1.1.4'
H H 0 0 'International Tables Vol C Tables 4.2.6.8 and 6.1.1.4'
Au Au -2.0133 8.8022 'International Tables Vol C Tables 4.2.6.8 and 6.1.1.4'
F F 0.0171 0.0103 'International Tables Vol C Tables 4.2.6.8 and 6.1.1.4'
P P 0.1023 0.0942 'International Tables Vol C Tables 4.2.6.8 and 6.1.1.4'
S S 0.1246 0.1234 'International Tables Vol C Tables 4.2.6.8 and 6.1.1.4'

loop_
_exptl_crystal_face_index_h
_exptl_crystal_face_index_k
_exptl_crystal_face_index_l
_exptl_crystal_face_perp_dist
5 -18 -10 0.0892
-5 18 10 0.0892
9 10 -6 0.2172
-9 -10 6 0.2172
3 -2 18 0.0862
-3 2 -18 0.0862
13 9 8 0.2459
-10 -5 -17 0.1177
6 -8 -17 0.1336
-6 8 17 0.1336
1 19 15 0.128
0 -18 -17 0.0815
3 14 21 0.0883

loop_
_geom_angle_atom_site_label_1
_geom_angle_atom_site_label_2
_geom_angle_atom_site_label_3
_geom_angle
C9 C1 C2 118.3(5)
C9 C1 S1 117.8(4)
C2 C1 S1 123.9(4)
C3 C2 C1 120.0(5)
C3 C2 H2 120
C1 C2 H2 120
C4 C3 C2 121.1(6)
C4 C3 H3 119.4
C2 C3 H3 119.4
C3 C4 C6 119.3(5)
C3 C4 C5 121.8(6)
C6 C4 C5 118.9(6)
F3 C5 F1 107.1(6)
F3 C5 F2 104.8(6)
F1 C5 F2 106.0(5)
F3 C5 C4 112.9(5)
F1 C5 C4 112.6(6)
F2 C5 C4 112.9(6)
C9 C6 C4 120.7(6)
C9 C6 H6 119.6
C4 C6 H6 119.6
C8 C7 P1 111.2(3)
C8 C7 H8A 109.4
P1 C7 H8A 109.4
C8 C7 H8B 109.4
P1 C7 H8B 109.4
H8A C7 H8B 108
C7 C8 P2 109.6(3)
C7 C8 H9A 109.7
P2 C8 H9A 109.7
C7 C8 H9B 109.7
P2 C8 H9B 109.7
H9A C8 H9B 108.2
C6 C9 C1 120.5(6)
C6 C9 H7 119.7
C1 C9 H7 119.7
C11 C10 C16 118.3(5)
C11 C10 S2 124.1(4)
C16 C10 S2 117.6(4)
C10 C11 C12 120.7(6)
C10 C11 H11 119.7
C12 C11 H11 119.7
C13 C12 C11 120.6(6)
C13 C12 H12 119.7
C11 C12 H12 119.7
C15 C13 C12 118.9(6)
C15 C13 C14 122.3(6)
C12 C13 C14 118.8(6)
F5 C14 F6 104.8(6)
F5 C14 F4 105.0(6)
F6 C14 F4 105.3(6)
F5 C14 C13 114.2(6)
F6 C14 C13 113.7(6)
F4 C14 C13 112.9(6)
C13 C15 C16 121.2(6)
C13 C15 H15 119.4
C16 C15 H15 119.4
C15 C16 C10 120.2(6)
C15 C16 H16 119.9
C10 C16 H16 119.9
C18 C17 C22 118.7(5)
C18 C17 P2 118.9(4)
C22 C17 P2 122.4(4)
C17 C18 C19 120.3(5)
C17 C18 H18 119.8
C19 C18 H18 119.8
C20 C19 C18 120.4(6)
C20 C19 H19 119.8
C18 C19 H19 119.8
C19 C20 C21 120.4(6)
C19 C20 H20 119.8
C21 C20 H20 119.8
C20 C21 C22 119.9(6)
C20 C21 H21 120.1
C22 C21 H21 120.1
C21 C22 C17 120.3(5)
C21 C22 H22 119.8
C17 C22 H22 119.8
C28 C23 C24 118.4(5)
C28 C23 P2 122.9(4)
C24 C23 P2 118.7(4)
C25 C24 C23 120.3(6)
C25 C24 H24 119.9
C23 C24 H24 119.9
C26 C25 C24 120.0(6)
C26 C25 H25 120
C24 C25 H25 120
C27 C26 C25 120.8(7)
C27 C26 H26 119.6
C25 C26 H26 119.6
C26 C27 C28 119.9(7)
C26 C27 H27 120.1
C28 C27 H27 120.1
C23 C28 C27 120.4(6)
C23 C28 H28 119.8
C27 C28 H28 119.8
C30 C29 C34 118.6(5)
C30 C29 P1 123.3(4)
C34 C29 P1 118.0(4)
C31 C30 C29 120.1(5)
C31 C30 H30 120
C29 C30 H30 120
C32 C31 C30 120.1(6)
C32 C31 H31 120
C30 C31 H31 120
C33 C32 C31 120.4(6)
C33 C32 H32 119.8
C31 C32 H32 119.8
C32 C33 C34 120.6(6)
C32 C33 H33 119.7
C34 C33 H33 119.7
C33 C34 C29 120.2(6)
C33 C34 H34 119.9
C29 C34 H34 119.9
C36 C35 C40 118.5(5)
C36 C35 P1 119.1(4)
C40 C35 P1 122.4(4)
C35 C36 C37 120.2(6)
C35 C36 H36 119.9
C37 C36 H36 119.9
C38 C37 C36 119.9(6)
C38 C37 H37 120.1
C36 C37 H37 120.1
C39 C38 C37 120.8(6)
C39 C38 H38 119.6
C37 C38 H38 119.6
C38 C39 C40 119.4(6)
C38 C39 H39 120.3
C40 C39 H39 120.3
C39 C40 C35 121.2(6)
C39 C40 H40 119.4
C35 C40 H40 119.4
P1 Au1 S1 165.34(5)
P2 Au2 S2 174.33(5)
C29 P1 C35 103.5(2)
C29 P1 C7 105.9(2)
C35 P1 C7 103.0(2)
C29 P1 Au1 119.35(18)
C35 P1 Au1 112.32(19)
C7 P1 Au1 111.19(19)
C17 P2 C23 108.1(2)
C17 P2 C8 105.5(2)
C23 P2 C8 99.3(2)
C17 P2 Au2 116.69(19)
C23 P2 Au2 112.84(17)
C8 P2 Au2 112.85(17)
C1 S1 Au1 105.0(2)
C10 S2 Au2 106.75(19)

loop_
_geom_bond_atom_site_label_1
_geom_bond_atom_site_label_2
_geom_bond_distance
C1 C9 1.398(8)
C1 C2 1.417(8)
C1 S1 1.758(6)
C2 C3 1.384(7)
C2 H2 0.95
C3 C4 1.379(8)
C3 H3 0.95
C4 C6 1.390(9)
C4 C5 1.492(8)
C5 F3 1.313(7)
C5 F1 1.321(7)
C5 F2 1.331(8)
C6 C9 1.386(8)
C6 H6 0.95
C7 C8 1.522(7)
C7 P1 1.830(5)
C7 H8A 0.99
C7 H8B 0.99
C8 P2 1.848(5)
C8 H9A 0.99
C8 H9B 0.99
C9 H7 0.95
C10 C11 1.373(8)
C10 C16 1.396(8)
C10 S2 1.769(6)
C11 C12 1.389(9)
C11 H11 0.95
C12 C13 1.377(9)
C12 H12 0.95
C13 C15 1.362(9)
C13 C14 1.484(9)
C14 F5 1.317(9)
C14 F6 1.325(8)
C14 F4 1.339(8)
C15 C16 1.381(8)
C15 H15 0.95
C16 H16 0.95
C17 C18 1.383(8)
C17 C22 1.403(8)
C17 P2 1.806(5)
C18 C19 1.388(8)
C18 H18 0.95
C19 C20 1.365(8)
C19 H19 0.95
C20 C21 1.379(8)
C20 H20 0.95
C21 C22 1.383(8)
C21 H21 0.95
C22 H22 0.95
C23 C28 1.392(8)
C23 C24 1.404(7)
C23 P2 1.817(5)
C24 C25 1.389(9)
C24 H24 0.95
C25 C26 1.374(10)
C25 H25 0.95
C26 C27 1.369(10)
C26 H26 0.95
C27 C28 1.398(9)
C27 H27 0.95
C28 H28 0.95
C29 C30 1.397(8)
C29 C34 1.398(8)
C29 P1 1.815(5)
C30 C31 1.397(8)
C30 H30 0.95
C31 C32 1.374(8)
C31 H31 0.95
C32 C33 1.364(9)
C32 H32 0.95
C33 C34 1.388(8)
C33 H33 0.95
C34 H34 0.95
C35 C36 1.385(8)
C35 C40 1.390(8)
C35 P1 1.820(6)
C36 C37 1.395(9)
C36 H36 0.95
C37 C38 1.371(10)
C37 H37 0.95
C38 C39 1.369(9)
C38 H38 0.95
C39 C40 1.381(9)
C39 H39 0.95
C40 H40 0.95
Au1 P1 2.2555(15)
Au1 S1 2.3237(14)
Au2 P2 2.2615(14)
Au2 S2 2.3207(14)

loop_
_geom_hbond_atom_site_label_D
_geom_hbond_atom_site_label_H
_geom_hbond_atom_site_label_A
_geom_hbond_distance_DH
_geom_hbond_distance_HA
_geom_hbond_distance_DA
_geom_hbond_angle_DHA
_geom_hbond_site_symmetry_A
C18 H18 S1 0.95 2.98 3.867(6) 156.9 1_655
C8 H9B S2 0.99 2.82 3.544(6) 130.6 2_855

loop_
_geom_torsion_atom_site_label_1
_geom_torsion_atom_site_label_2
_geom_torsion_atom_site_label_3
_geom_torsion_atom_site_label_4
_geom_torsion
C9 C1 C2 C3 0.8(8)
S1 C1 C2 C3 -178.5(4)
C1 C2 C3 C4 -0.2(8)
C2 C3 C4 C6 0.0(9)
C2 C3 C4 C5 -179.5(5)
C3 C4 C5 F3 103.9(8)
C6 C4 C5 F3 -75.6(8)
C3 C4 C5 F1 -134.7(6)
C6 C4 C5 F1 45.9(8)
C3 C4 C5 F2 -14.8(8)
C6 C4 C5 F2 165.8(6)
C3 C4 C6 C9 -0.3(9)
C5 C4 C6 C9 179.1(6)
P1 C7 C8 P2 172.2(3)
C4 C6 C9 C1 0.9(9)
C2 C1 C9 C6 -1.1(8)
S1 C1 C9 C6 178.2(5)
C16 C10 C11 C12 1.4(10)
S2 C10 C11 C12 179.6(6)
C10 C11 C12 C13 -1.6(12)
C11 C12 C13 C15 1.3(11)
C11 C12 C13 C14 -177.1(7)
C15 C13 C14 F5 136.7(7)
C12 C13 C14 F5 -45.0(9)
C15 C13 C14 F6 16.5(10)
C12 C13 C14 F6 -165.2(7)
C15 C13 C14 F4 -103.4(8)
C12 C13 C14 F4 75.0(9)
C12 C13 C15 C16 -0.7(10)
C14 C13 C15 C16 177.6(6)
C13 C15 C16 C10 0.5(10)
C11 C10 C16 C15 -0.8(9)
S2 C10 C16 C15 -179.2(5)
C22 C17 C18 C19 1.4(9)
P2 C17 C18 C19 180.0(5)
C17 C18 C19 C20 -1.2(9)
C18 C19 C20 C21 0.7(10)
C19 C20 C21 C22 -0.5(9)
C20 C21 C22 C17 0.7(9)
C18 C17 C22 C21 -1.2(9)
P2 C17 C22 C21 -179.7(5)
C28 C23 C24 C25 6.2(8)
P2 C23 C24 C25 -172.0(4)
C23 C24 C25 C26 -2.8(9)
C24 C25 C26 C27 -1.6(10)
C25 C26 C27 C28 2.4(10)
C24 C23 C28 C27 -5.4(8)
P2 C23 C28 C27 172.7(4)
C26 C27 C28 C23 1.2(9)
C34 C29 C30 C31 0.5(9)
P1 C29 C30 C31 177.1(5)
C29 C30 C31 C32 -1.7(9)
C30 C31 C32 C33 1.4(10)
C31 C32 C33 C34 0.2(10)
C32 C33 C34 C29 -1.4(10)
C30 C29 C34 C33 1.1(9)
P1 C29 C34 C33 -175.8(5)
C40 C35 C36 C37 0.2(8)
P1 C35 C36 C37 -179.5(5)
C35 C36 C37 C38 1.5(10)
C36 C37 C38 C39 -2.0(10)
C37 C38 C39 C40 0.8(10)
C38 C39 C40 C35 0.9(9)
C36 C35 C40 C39 -1.4(9)
P1 C35 C40 C39 178.3(5)
C30 C29 P1 C35 -85.4(5)
C34 C29 P1 C35 91.3(5)
C30 C29 P1 C7 22.6(6)
C34 C29 P1 C7 -160.7(5)
C30 C29 P1 Au1 148.9(4)
C34 C29 P1 Au1 -34.4(5)
C36 C35 P1 C29 -109.3(5)
C40 C35 P1 C29 71.1(5)
C36 C35 P1 C7 140.5(4)
C40 C35 P1 C7 -39.1(5)
C36 C35 P1 Au1 20.8(5)
C40 C35 P1 Au1 -158.9(4)
C8 C7 P1 C29 -172.9(4)
C8 C7 P1 C35 -64.5(4)
C8 C7 P1 Au1 56.0(4)
C18 C17 P2 C23 105.8(5)
C22 C17 P2 C23 -75.7(5)
C18 C17 P2 C8 -148.8(4)
C22 C17 P2 C8 29.8(5)
C18 C17 P2 Au2 -22.6(5)
C22 C17 P2 Au2 155.9(4)
C28 C23 P2 C17 25.8(5)
C24 C23 P2 C17 -156.1(4)
C28 C23 P2 C8 -83.9(5)
C24 C23 P2 C8 94.2(4)
C28 C23 P2 Au2 156.4(4)
C24 C23 P2 Au2 -25.6(5)
C7 C8 P2 C17 173.8(4)
C7 C8 P2 C23 -74.4(4)
C7 C8 P2 Au2 45.3(4)
C9 C1 S1 Au1 160.3(4)
C2 C1 S1 Au1 -20.4(5)
C11 C10 S2 Au2 13.4(6)
C16 C10 S2 Au2 -168.3(4)
